data_7248365
loop_
_publ_author_name
'Sahoo, Subham'
'Patra, Rajesh'
'Sarma, Debajit'

_publ_section_title
;
 Coordinatively unsaturated 5-nitroisophthalate based cobalt(ii)
 coordination polymers: efficient catalytic CO2 fixation and Hantzsch
 condensation
;
_journal_issue 18
_journal_name_full CrystEngComm
_journal_page_first 2421
_journal_page_last 2432
_journal_paper_doi 10.1039/D4CE00102H
_journal_volume 26
_journal_year 2024
_chemical_formula_sum 'C20 H19 Co N7 O9'
_chemical_formula_weight 560.35
_space_group_crystal_system orthorhombic
_space_group_IT_number 61
_space_group_name_Hall '-P 2ac 2ab'
_space_group_name_H-M_alt 'P b c a'
_atom_sites_solution_hydrogens mixed
_audit_creation_method SHELXL-2018/3
_audit_update_record
;
2024-01-16 deposited with the CCDC.	2024-04-01 downloaded from the CCDC.
;
_cell_angle_alpha 90
_cell_angle_beta 90
_cell_angle_gamma 90
_cell_formula_units_Z 8
_cell_length_a 11.330(5)
_cell_length_b 15.692(7)
_cell_length_c 25.450(11)
_cell_measurement_reflns_used 4380
_cell_measurement_temperature 273(2)
_cell_measurement_theta_max 26.020
_cell_measurement_theta_min 2.357
_cell_volume 4525(3)
_computing_cell_refinement 'SAINT V8.37A (Bruker, 2016)'
_computing_data_collection 'Apex4 v2022 (Bruker, 2022)'
_computing_data_reduction 'SAINT V8.37A (Bruker, 2016)'
_computing_molecular_graphics 'Ortep-3 for windows (Farrugia, 1999)'
_computing_publication_material 'PLATON (Spek, 2003)'
_computing_structure_refinement 'SHELXL-2018/3 (Sheldrick, 2018)'
_computing_structure_solution 'SHELXT 2018/2 (Sheldrick, 2018)'
_diffrn_ambient_temperature 273(2)
_diffrn_measured_fraction_theta_full 0.993
_diffrn_measured_fraction_theta_max 0.986
_diffrn_measurement_device_type 'Bruker D8 Quest PHOTON II diffractometer'
_diffrn_measurement_method '\f and \w scans'
_diffrn_radiation_type MoK\a
_diffrn_radiation_wavelength 0.71073
_diffrn_reflns_av_R_equivalents 0.0710
_diffrn_reflns_av_unetI/netI 0.0469
_diffrn_reflns_Laue_measured_fraction_full 0.993
_diffrn_reflns_Laue_measured_fraction_max 0.986
_diffrn_reflns_limit_h_max 13
_diffrn_reflns_limit_h_min -13
_diffrn_reflns_limit_k_max 19
_diffrn_reflns_limit_k_min -19
_diffrn_reflns_limit_l_max 31
_diffrn_reflns_limit_l_min -29
_diffrn_reflns_number 61420
_diffrn_reflns_point_group_measured_fraction_full 0.993
_diffrn_reflns_point_group_measured_fraction_max 0.986
_diffrn_reflns_theta_full 25.242
_diffrn_reflns_theta_max 26.020
_diffrn_reflns_theta_min 2.357
_diffrn_source 'fine-focus sealed tube'
_exptl_absorpt_coefficient_mu 0.828
_exptl_absorpt_correction_type multi-scan
_exptl_absorpt_process_details '(SADABS; Sheldrick, 1996)'
_exptl_crystal_colour purple
_exptl_crystal_density_diffrn 1.645
_exptl_crystal_density_method 'not measured'
_exptl_crystal_description block
_exptl_crystal_F_000 2296
_exptl_crystal_size_max 0.521
_exptl_crystal_size_mid 0.422
_exptl_crystal_size_min 0.346
_exptl_transmission_factor_max 0.763
_exptl_transmission_factor_min 0.672
_refine_diff_density_max 0.732
_refine_diff_density_min -0.637
_refine_diff_density_rms 0.131
_refine_ls_extinction_method none
_refine_ls_goodness_of_fit_ref 1.400
_refine_ls_hydrogen_treatment mixed
_refine_ls_matrix_type full
_refine_ls_number_parameters 342
_refine_ls_number_reflns 4380
_refine_ls_number_restraints 0
_refine_ls_restrained_S_all 1.400
_refine_ls_R_factor_all 0.1293
_refine_ls_R_factor_gt 0.1105
_refine_ls_shift/su_max 0.000
_refine_ls_shift/su_mean 0.000
_refine_ls_structure_factor_coef Fsqd
_refine_ls_weighting_details 'w=1/[\s^2^(Fo^2^)+50.3447P] where P=(Fo^2^+2Fc^2^)/3'
_refine_ls_weighting_scheme calc
_refine_ls_wR_factor_gt 0.1952
_refine_ls_wR_factor_ref 0.2039
_reflns_Friedel_coverage 0.000
_reflns_number_gt 3774
_reflns_number_total 4380
_reflns_threshold_expression 'I > 2\s(I)'
_cod_data_source_file d4ce00102h2.cif
_cod_data_source_block SSICG-6
_cod_depositor_comments 'Adding full bibliography for 7248365--7248366.cif.'
_cod_original_cell_volume 4525(4)
_cod_database_code 7248365
_shelx_shelxl_version_number 2018/3
_shelx_space_group_comment
;
The symmetry employed for this shelxl refinement is uniquely defined
by the following loop, which should always be used as a source of
symmetry information in preference to the above space-group names.
They are only intended as comments.
;
_shelx_estimated_absorpt_t_min 0.672
_shelx_estimated_absorpt_t_max 0.763

loop_
_space_group_symop_operation_xyz
'x, y, z'
'-x+1/2, -y, z+1/2'
'-x, y+1/2, -z+1/2'
'x+1/2, -y+1/2, -z'
'-x, -y, -z'
'x-1/2, y, -z-1/2'
'x, -y-1/2, z-1/2'
'-x-1/2, y-1/2, z'

loop_
_atom_site_label
_atom_site_type_symbol
_atom_site_fract_x
_atom_site_fract_y
_atom_site_fract_z
_atom_site_U_iso_or_equiv
_atom_site_adp_type
_atom_site_occupancy
_atom_site_site_symmetry_order
_atom_site_calc_flag
_atom_site_refinement_flags_posn
_atom_site_refinement_flags_adp
_atom_site_refinement_flags_occupancy
_atom_site_disorder_assembly
_atom_site_disorder_group
Co1 Co 0.26454(8) 0.35177(6) 0.27580(3) 0.0141(2) Uani 1 1 d . . . . .
O3 O 0.6184(4) 0.7871(3) 0.27548(19) 0.0205(11) Uani 1 1 d . . . . .
O1 O 0.3700(5) 0.4348(3) 0.3186(2) 0.0244(12) Uani 1 1 d . . . . .
O4 O 0.6642(5) 0.8368(3) 0.3561(2) 0.0259(12) Uani 1 1 d . . . . .
O8 O 0.2390(5) 0.4476(3) 0.2180(2) 0.0268(12) Uani 1 1 d . . . . .
H8A H 0.244788 0.425423 0.187611 0.040 Uiso 1 1 d R U . . .
H8B H 0.168329 0.465513 0.219557 0.040 Uiso 1 1 d R U . . .
O7 O 0.1137(4) 0.3942(3) 0.31990(19) 0.0233(12) Uani 1 1 d . . . . .
H7A H 0.076141 0.431123 0.302082 0.035 Uiso 1 1 d R U . . .
H7B H 0.137049 0.421046 0.346978 0.035 Uiso 1 1 d R U . . .
O2 O 0.4981(5) 0.4834(3) 0.2578(2) 0.0294(13) Uani 1 1 d . . . . .
O9 O 0.1259(4) 0.2795(3) 0.2397(2) 0.0298(13) Uani 1 1 d . . . . .
H9A H 0.122699 0.291283 0.207168 0.045 Uiso 1 1 d R U . . .
H9B H 0.059956 0.296262 0.251888 0.045 Uiso 1 1 d R U . . .
N1 N 0.2938(5) 0.2552(4) 0.3334(2) 0.0187(13) Uani 1 1 d . . . . .
N4 N 0.3447(5) 0.0408(4) 0.4942(2) 0.0188(13) Uani 1 1 d . . . . .
N2 N 0.3596(6) -0.0306(4) 0.4201(2) 0.0250(15) Uani 1 1 d . . . . .
O6 O 0.4114(6) 0.5654(5) 0.4981(2) 0.0498(18) Uani 1 1 d . . . . .
N3 N 0.3717(6) -0.0878(4) 0.4612(2) 0.0280(16) Uani 1 1 d . . . . .
C1 C 0.4474(6) 0.4852(4) 0.3018(3) 0.0162(15) Uani 1 1 d . . . . .
N6 N 0.3787(6) -0.1838(5) 0.6505(3) 0.0328(17) Uani 1 1 d . . . . .
C8 C 0.6219(6) 0.7821(4) 0.3265(3) 0.0172(15) Uani 1 1 d . . . . .
C3 C 0.5338(6) 0.6327(4) 0.3170(3) 0.0177(15) Uani 1 1 d . . . . .
H3 H 0.543784 0.637174 0.280857 0.021 Uiso 1 1 calc R U . . .
N7 N 0.4890(7) 0.6121(4) 0.4816(2) 0.0338(17) Uani 1 1 d . . . . .
C7 C 0.4677(6) 0.5522(4) 0.3924(3) 0.0195(15) Uani 1 1 d . . . . .
H7 H 0.432044 0.504400 0.407072 0.023 Uiso 1 1 calc R U . . .
C2 C 0.4847(6) 0.5585(4) 0.3381(3) 0.0173(15) Uani 1 1 d . . . . .
C4 C 0.5684(6) 0.7006(4) 0.3494(3) 0.0171(15) Uani 1 1 d . . . . .
O5 O 0.5552(8) 0.6524(5) 0.5102(2) 0.077(3) Uani 1 1 d . . . . .
N5 N 0.3319(9) 0.1115(4) 0.5285(3) 0.037(2) Uani 1 1 d . . . . .
H5B H 0.266088 0.107002 0.545167 0.045 Uiso 1 1 d R U . . .
C11 C 0.3248(6) 0.1220(4) 0.4055(3) 0.0176(15) Uani 1 1 d . . . . .
C15 C 0.3611(6) -0.0445(5) 0.5056(3) 0.0193(15) Uani 1 1 d . . . . .
C5 C 0.5562(7) 0.6928(5) 0.4042(3) 0.0241(17) Uani 1 1 d . . . . .
H5 H 0.581350 0.735976 0.426609 0.029 Uiso 1 1 calc R U . . .
C14 C 0.3424(6) 0.0465(5) 0.4403(3) 0.0198(16) Uani 1 1 d . . . . .
C6 C 0.5056(7) 0.6189(5) 0.4238(3) 0.0223(16) Uani 1 1 d . . . . .
C16 C 0.3638(7) -0.0872(5) 0.5575(3) 0.0211(16) Uani 1 1 d . . . . .
C10 C 0.3103(7) 0.1054(5) 0.3516(3) 0.0247(17) Uani 1 1 d . . . . .
H10 H 0.310829 0.049785 0.338903 0.030 Uiso 1 1 calc R U . . .
C13 C 0.3063(7) 0.2703(5) 0.3854(3) 0.0287(19) Uani 1 1 d . . . . .
H13 H 0.305842 0.326442 0.396981 0.034 Uiso 1 1 calc R U . . .
C12 C 0.3199(7) 0.2056(5) 0.4223(3) 0.0249(18) Uani 1 1 d . . . . .
H12 H 0.325513 0.218582 0.457916 0.030 Uiso 1 1 calc R U . . .
C19 C 0.3792(8) -0.2214(5) 0.6029(3) 0.034(2) Uani 1 1 d . . . . .
H19 H 0.384946 -0.280437 0.601432 0.041 Uiso 1 1 calc R U . . .
C17 C 0.3633(8) -0.0485(5) 0.6063(3) 0.0313(19) Uani 1 1 d . . . . .
H17 H 0.358427 0.010437 0.609266 0.038 Uiso 1 1 calc R U . . .
C9 C 0.2954(7) 0.1731(5) 0.3180(3) 0.0235(17) Uani 1 1 d . . . . .
H9 H 0.285748 0.161512 0.282423 0.028 Uiso 1 1 calc R U . . .
C20 C 0.3717(8) -0.1767(5) 0.5560(3) 0.0308(19) Uani 1 1 d . . . . .
H20 H 0.371858 -0.205437 0.524025 0.037 Uiso 1 1 calc R U . . .
C18 C 0.3701(8) -0.0997(6) 0.6508(3) 0.036(2) Uani 1 1 d . . . . .
H18 H 0.368618 -0.072753 0.683334 0.044 Uiso 1 1 calc R U . . .
H5A H 0.393(12) 0.114(9) 0.544(5) 0.10(5) Uiso 1 1 d . . . . .

loop_
_atom_site_aniso_label
_atom_site_aniso_U_11
_atom_site_aniso_U_22
_atom_site_aniso_U_33
_atom_site_aniso_U_23
_atom_site_aniso_U_13
_atom_site_aniso_U_12
Co1 0.0176(5) 0.0121(4) 0.0125(4) -0.0002(4) 0.0001(4) 0.0006(4)
O3 0.021(3) 0.022(3) 0.019(3) -0.002(2) 0.001(2) -0.004(2)
O1 0.033(3) 0.016(3) 0.025(3) -0.005(2) 0.001(2) -0.010(2)
O4 0.037(3) 0.017(3) 0.023(3) -0.005(2) -0.002(2) -0.011(2)
O8 0.026(3) 0.028(3) 0.027(3) 0.006(2) 0.000(2) 0.007(2)
O7 0.030(3) 0.021(3) 0.019(3) -0.006(2) -0.004(2) 0.006(2)
O2 0.028(3) 0.033(3) 0.027(3) -0.014(2) 0.007(2) -0.007(3)
O9 0.021(3) 0.046(3) 0.022(3) -0.017(3) 0.006(2) -0.005(3)
N1 0.022(3) 0.016(3) 0.019(3) 0.003(2) -0.001(3) -0.001(3)
N4 0.030(3) 0.013(3) 0.013(3) 0.000(2) -0.004(3) 0.000(3)
N2 0.040(4) 0.018(3) 0.017(3) 0.000(3) -0.002(3) 0.001(3)
O6 0.055(4) 0.066(5) 0.028(3) 0.011(3) 0.010(3) -0.017(4)
N3 0.053(4) 0.016(3) 0.016(3) 0.001(3) -0.001(3) 0.001(3)
C1 0.015(3) 0.009(3) 0.024(4) -0.001(3) -0.009(3) 0.003(3)
N6 0.033(4) 0.037(4) 0.029(4) 0.019(3) -0.001(3) 0.000(3)
C8 0.017(3) 0.014(3) 0.021(4) -0.002(3) 0.004(3) -0.001(3)
C3 0.024(4) 0.018(4) 0.011(3) -0.004(3) -0.002(3) 0.001(3)
N7 0.056(5) 0.028(4) 0.017(3) 0.003(3) 0.003(3) -0.006(4)
C7 0.022(4) 0.016(4) 0.020(4) 0.006(3) 0.001(3) -0.006(3)
C2 0.015(3) 0.019(4) 0.018(4) 0.000(3) 0.001(3) -0.003(3)
C4 0.019(4) 0.011(3) 0.021(4) -0.002(3) 0.003(3) 0.002(3)
O5 0.143(8) 0.072(5) 0.016(3) -0.006(3) -0.008(4) -0.067(6)
N5 0.073(6) 0.018(4) 0.021(4) -0.003(3) -0.001(4) 0.010(4)
C11 0.017(3) 0.023(4) 0.013(3) 0.004(3) -0.001(3) -0.001(3)
C15 0.020(4) 0.020(4) 0.019(4) 0.004(3) -0.002(3) 0.003(3)
C5 0.036(4) 0.020(4) 0.016(4) -0.009(3) 0.001(3) -0.005(3)
C14 0.024(4) 0.020(4) 0.016(4) 0.002(3) -0.002(3) -0.007(3)
C6 0.031(4) 0.024(4) 0.012(4) 0.002(3) 0.000(3) -0.001(3)
C16 0.025(4) 0.020(4) 0.018(4) 0.004(3) -0.001(3) 0.000(3)
C10 0.044(5) 0.013(4) 0.017(4) 0.000(3) -0.001(3) 0.002(3)
C13 0.048(5) 0.017(4) 0.021(4) -0.006(3) -0.002(4) 0.002(4)
C12 0.046(5) 0.020(4) 0.008(3) -0.002(3) -0.002(3) -0.003(4)
C19 0.051(6) 0.019(4) 0.033(5) 0.012(4) 0.000(4) -0.005(4)
C17 0.054(6) 0.022(4) 0.018(4) 0.002(3) -0.001(4) 0.010(4)
C9 0.035(4) 0.024(4) 0.012(4) -0.003(3) 0.002(3) -0.003(3)
C20 0.043(5) 0.027(4) 0.022(4) 0.000(3) 0.004(4) -0.007(4)
C18 0.049(6) 0.044(5) 0.016(4) 0.008(4) 0.004(4) 0.008(4)

loop_
_atom_type_symbol
_atom_type_description
_atom_type_scat_dispersion_real
_atom_type_scat_dispersion_imag
_atom_type_scat_source
C C 0.0033 0.0016 'International Tables Vol C Tables 4.2.6.8 and 6.1.1.4'
H H 0.0000 0.0000 'International Tables Vol C Tables 4.2.6.8 and 6.1.1.4'
Co Co 0.3494 0.9721 'International Tables Vol C Tables 4.2.6.8 and 6.1.1.4'
N N 0.0061 0.0033 'International Tables Vol C Tables 4.2.6.8 and 6.1.1.4'
O O 0.0106 0.0060 'International Tables Vol C Tables 4.2.6.8 and 6.1.1.4'

loop_
_geom_angle_atom_site_label_1
_geom_angle_atom_site_label_2
_geom_angle_atom_site_label_3
_geom_angle
_geom_angle_site_symmetry_1
_geom_angle_site_symmetry_3
_geom_angle_publ_flag
O1 Co1 O3 105.3(2) . 3_645 ?
O1 Co1 O8 89.9(2) . . ?
O3 Co1 O8 89.9(2) 3_645 . ?
O1 Co1 N1 89.7(2) . . ?
O3 Co1 N1 89.2(2) 3_645 . ?
O8 Co1 N1 178.8(2) . . ?
O1 Co1 O9 168.0(2) . . ?
O3 Co1 O9 86.65(19) 3_645 . ?
O8 Co1 O9 88.7(2) . . ?
N1 Co1 O9 91.9(2) . . ?
O1 Co1 O7 89.4(2) . . ?
O3 Co1 O7 165.22(19) 3_645 . ?
O8 Co1 O7 92.0(2) . . ?
N1 Co1 O7 89.1(2) . . ?
O9 Co1 O7 78.73(19) . . ?
C8 O3 Co1 128.6(4) . 3_655 ?
C1 O1 Co1 128.1(5) . . ?
Co1 O8 H8A 109.2 . . ?
Co1 O8 H8B 109.2 . . ?
H8A O8 H8B 104.5 . . ?
Co1 O7 H7A 109.3 . . ?
Co1 O7 H7B 109.2 . . ?
H7A O7 H7B 104.5 . . ?
Co1 O9 H9A 109.5 . . ?
Co1 O9 H9B 109.0 . . ?
H9A O9 H9B 104.5 . . ?
C9 N1 C13 116.8(6) . . ?
C9 N1 Co1 118.8(5) . . ?
C13 N1 Co1 124.4(5) . . ?
C14 N4 C15 105.9(6) . . ?
C14 N4 N5 124.2(6) . . ?
C15 N4 N5 129.9(6) . . ?
C14 N2 N3 108.2(6) . . ?
C15 N3 N2 107.6(6) . . ?
O1 C1 O2 127.4(6) . . ?
O1 C1 C2 117.3(6) . . ?
O2 C1 C2 115.2(6) . . ?
C18 N6 C19 116.3(7) . . ?
O4 C8 O3 125.3(6) . . ?
O4 C8 C4 120.0(6) . . ?
O3 C8 C4 114.7(6) . . ?
C2 C3 C4 121.3(6) . . ?
C2 C3 H3 119.4 . . ?
C4 C3 H3 119.4 . . ?
O6 N7 O5 123.2(7) . . ?
O6 N7 C6 118.4(7) . . ?
O5 N7 C6 118.4(7) . . ?
C6 C7 C2 118.3(6) . . ?
C6 C7 H7 120.9 . . ?
C2 C7 H7 120.9 . . ?
C3 C2 C7 119.5(6) . . ?
C3 C2 C1 120.2(6) . . ?
C7 C2 C1 120.2(6) . . ?
C3 C4 C5 119.3(6) . . ?
C3 C4 C8 121.4(6) . . ?
C5 C4 C8 119.3(6) . . ?
N4 N5 H5B 109.1 . . ?
N4 N5 H5A 105(10) . . ?
H5B N5 H5A 120.8 . . ?
C12 C11 C10 118.3(6) . . ?
C12 C11 C14 125.1(6) . . ?
C10 C11 C14 116.6(6) . . ?
N3 C15 N4 109.3(6) . . ?
N3 C15 C16 121.8(6) . . ?
N4 C15 C16 128.8(6) . . ?
C6 C5 C4 118.0(6) . . ?
C6 C5 H5 121.0 . . ?
C4 C5 H5 121.0 . . ?
N2 C14 N4 108.9(6) . . ?
N2 C14 C11 120.8(6) . . ?
N4 C14 C11 130.3(6) . . ?
C7 C6 C5 123.5(6) . . ?
C7 C6 N7 118.5(7) . . ?
C5 C6 N7 117.9(6) . . ?
C17 C16 C20 117.5(7) . . ?
C17 C16 C15 127.1(7) . . ?
C20 C16 C15 115.4(7) . . ?
C9 C10 C11 118.5(7) . . ?
C9 C10 H10 120.7 . . ?
C11 C10 H10 120.7 . . ?
N1 C13 C12 123.1(7) . . ?
N1 C13 H13 118.4 . . ?
C12 C13 H13 118.4 . . ?
C11 C12 C13 119.1(7) . . ?
C11 C12 H12 120.5 . . ?
C13 C12 H12 120.5 . . ?
N6 C19 C20 123.5(7) . . ?
N6 C19 H19 118.2 . . ?
C20 C19 H19 118.2 . . ?
C16 C17 C18 118.6(7) . . ?
C16 C17 H17 120.7 . . ?
C18 C17 H17 120.7 . . ?
N1 C9 C10 124.1(7) . . ?
N1 C9 H9 117.9 . . ?
C10 C9 H9 117.9 . . ?
C19 C20 C16 119.0(8) . . ?
C19 C20 H20 120.5 . . ?
C16 C20 H20 120.5 . . ?
N6 C18 C17 125.1(8) . . ?
N6 C18 H18 117.5 . . ?
C17 C18 H18 117.5 . . ?

loop_
_geom_bond_atom_site_label_1
_geom_bond_atom_site_label_2
_geom_bond_distance
_geom_bond_site_symmetry_2
_geom_bond_publ_flag
Co1 O1 2.077(5) . ?
Co1 O3 2.119(5) 3_645 ?
Co1 O8 2.124(5) . ?
Co1 N1 2.134(6) . ?
Co1 O9 2.143(5) . ?
Co1 O7 2.150(5) . ?
O3 C8 1.300(8) . ?
O1 C1 1.256(8) . ?
O4 C8 1.239(8) . ?
O8 H8A 0.8500 . ?
O8 H8B 0.8500 . ?
O7 H7A 0.8500 . ?
O7 H7B 0.8501 . ?
O2 C1 1.260(9) . ?
O9 H9A 0.8500 . ?
O9 H9B 0.8500 . ?
N1 C9 1.347(9) . ?
N1 C13 1.351(9) . ?
N4 C14 1.375(9) . ?
N4 C15 1.383(9) . ?
N4 N5 1.419(9) . ?
N2 C14 1.329(9) . ?
N2 N3 1.385(8) . ?
O6 N7 1.220(9) . ?
N3 C15 1.324(9) . ?
C1 C2 1.535(9) . ?
N6 C18 1.322(11) . ?
N6 C19 1.346(11) . ?
C8 C4 1.532(9) . ?
C3 C2 1.398(10) . ?
C3 C4 1.402(9) . ?
C3 H3 0.9300 . ?
N7 O5 1.222(9) . ?
N7 C6 1.485(9) . ?
C7 C6 1.385(10) . ?
C7 C2 1.400(10) . ?
C7 H7 0.9300 . ?
C4 C5 1.407(10) . ?
N5 H5B 0.8603 . ?
N5 H5A 0.79(13) . ?
C11 C12 1.382(10) . ?
C11 C10 1.406(10) . ?
C11 C14 1.493(10) . ?
C15 C16 1.481(10) . ?
C5 C6 1.387(10) . ?
C5 H5 0.9300 . ?
C16 C17 1.382(10) . ?
C16 C20 1.408(11) . ?
C10 C9 1.374(10) . ?
C10 H10 0.9300 . ?
C13 C12 1.392(10) . ?
C13 H13 0.9300 . ?
C12 H12 0.9300 . ?
C19 C20 1.387(11) . ?
C19 H19 0.9300 . ?
C17 C18 1.392(11) . ?
C17 H17 0.9300 . ?
C9 H9 0.9300 . ?
C20 H20 0.9300 . ?
C18 H18 0.9300 . ?

loop_
_geom_torsion_atom_site_label_1
_geom_torsion_atom_site_label_2
_geom_torsion_atom_site_label_3
_geom_torsion_atom_site_label_4
_geom_torsion
_geom_torsion_site_symmetry_1
_geom_torsion_site_symmetry_2
_geom_torsion_site_symmetry_3
_geom_torsion_site_symmetry_4
_geom_torsion_publ_flag
C14 N2 N3 C15 0.2(9) . . . . ?
Co1 O1 C1 O2 -18.0(10) . . . . ?
Co1 O1 C1 C2 161.1(4) . . . . ?
Co1 O3 C8 O4 28.7(10) 3_655 . . . ?
Co1 O3 C8 C4 -151.1(4) 3_655 . . . ?
C4 C3 C2 C7 1.0(11) . . . . ?
C4 C3 C2 C1 179.9(6) . . . . ?
C6 C7 C2 C3 -2.8(11) . . . . ?
C6 C7 C2 C1 178.3(6) . . . . ?
O1 C1 C2 C3 -156.2(6) . . . . ?
O2 C1 C2 C3 23.0(9) . . . . ?
O1 C1 C2 C7 22.7(10) . . . . ?
O2 C1 C2 C7 -158.1(7) . . . . ?
C2 C3 C4 C5 1.7(11) . . . . ?
C2 C3 C4 C8 -179.8(6) . . . . ?
O4 C8 C4 C3 -171.6(7) . . . . ?
O3 C8 C4 C3 8.2(9) . . . . ?
O4 C8 C4 C5 6.9(10) . . . . ?
O3 C8 C4 C5 -173.2(6) . . . . ?
N2 N3 C15 N4 -1.2(8) . . . . ?
N2 N3 C15 C16 177.0(7) . . . . ?
C14 N4 C15 N3 1.7(8) . . . . ?
N5 N4 C15 N3 -178.4(8) . . . . ?
C14 N4 C15 C16 -176.3(7) . . . . ?
N5 N4 C15 C16 3.7(13) . . . . ?
C3 C4 C5 C6 -2.6(11) . . . . ?
C8 C4 C5 C6 178.9(7) . . . . ?
N3 N2 C14 N4 0.8(9) . . . . ?
N3 N2 C14 C11 -179.3(6) . . . . ?
C15 N4 C14 N2 -1.5(8) . . . . ?
N5 N4 C14 N2 178.5(7) . . . . ?
C15 N4 C14 C11 178.6(7) . . . . ?
N5 N4 C14 C11 -1.4(13) . . . . ?
C12 C11 C14 N2 -172.2(7) . . . . ?
C10 C11 C14 N2 9.0(10) . . . . ?
C12 C11 C14 N4 7.7(13) . . . . ?
C10 C11 C14 N4 -171.2(7) . . . . ?
C2 C7 C6 C5 1.9(12) . . . . ?
C2 C7 C6 N7 -179.4(7) . . . . ?
C4 C5 C6 C7 0.8(12) . . . . ?
C4 C5 C6 N7 -177.9(7) . . . . ?
O6 N7 C6 C7 -24.1(11) . . . . ?
O5 N7 C6 C7 154.5(8) . . . . ?
O6 N7 C6 C5 154.7(8) . . . . ?
O5 N7 C6 C5 -26.7(12) . . . . ?
N3 C15 C16 C17 174.4(8) . . . . ?
N4 C15 C16 C17 -7.9(13) . . . . ?
N3 C15 C16 C20 -3.3(11) . . . . ?
N4 C15 C16 C20 174.5(7) . . . . ?
C12 C11 C10 C9 1.9(11) . . . . ?
C14 C11 C10 C9 -179.2(7) . . . . ?
C9 N1 C13 C12 -0.2(12) . . . . ?
Co1 N1 C13 C12 176.9(6) . . . . ?
C10 C11 C12 C13 -2.9(12) . . . . ?
C14 C11 C12 C13 178.2(7) . . . . ?
N1 C13 C12 C11 2.2(13) . . . . ?
C18 N6 C19 C20 0.2(13) . . . . ?
C20 C16 C17 C18 -0.2(13) . . . . ?
C15 C16 C17 C18 -177.8(8) . . . . ?
C13 N1 C9 C10 -0.9(11) . . . . ?
Co1 N1 C9 C10 -178.2(6) . . . . ?
C11 C10 C9 N1 0.1(12) . . . . ?
N6 C19 C20 C16 0.4(14) . . . . ?
C17 C16 C20 C19 -0.4(13) . . . . ?
C15 C16 C20 C19 177.5(7) . . . . ?
C19 N6 C18 C17 -0.8(14) . . . . ?
C16 C17 C18 N6 0.9(15) . . . . ?
